data_4063485
loop_
_publ_author_name
'Robert, Tobias'
'Abiri, Zohar'
'Wassenaar, Jeroen'
'Sandee, Albertus J.'
'Romanski, Steffen'
'Neud\"orfl, J\"org-Martin'
'Schmalz, Hans-G\"unther'
'Reek, Joost N. H.'

_publ_section_title
;
 Asymmetric Hydroformylation Using Taddol-Based Chiral
 Phosphine&#x2212;Phosphite Ligands
;
_journal_issue 2
_journal_name_full Organometallics
_journal_page_first 478
_journal_page_last 483
_journal_paper_doi 10.1021/om9009735
_journal_volume 29
_journal_year 2010
_chemical_absolute_configuration ad
_chemical_formula_moiety 'C53 H50 Cl2 O5 P2 Pd, 2(C H Cl3)'
_chemical_formula_sum 'C55 H52 Cl8 O5 P2 Pd'
_chemical_formula_weight 1244.91
_chemical_name_systematic
; 
 ? 
;
_space_group_IT_number 4
_symmetry_cell_setting monoclinic
_symmetry_space_group_name_Hall 'P 2yb'
_symmetry_space_group_name_H-M 'P 1 21 1'
_atom_sites_solution_hydrogens geom
_atom_sites_solution_primary direct
_atom_sites_solution_secondary difmap
_audit_creation_method SHELXL-97
_cell_angle_alpha 90.00
_cell_angle_beta 99.1439(10)
_cell_angle_gamma 90.00
_cell_formula_units_Z 2
_cell_length_a 11.7707(10)
_cell_length_b 14.8558(10)
_cell_length_c 15.7168(10)
_cell_measurement_reflns_used 12637
_cell_measurement_temperature 100(2)
_cell_measurement_theta_max 27.00
_cell_measurement_theta_min 1.75
_cell_volume 2713.4(3)
_computing_cell_refinement 'Nonius DENZO (Otwinowski, Minor 1997)'
_computing_data_collection 'Nonius COLLECT'
_computing_data_reduction 'Nonius DENZO (Otwinowski, Minor 1997)'
_computing_molecular_graphics 'SCHAKAL99 (E. Keller 1999)'
_computing_publication_material 'PLATON (A. L. Spek 1980-2004)'
_computing_structure_refinement 'SHELXL-97 (Sheldrick, 1997)'
_computing_structure_solution 'SHELXS-97 (Sheldrick, 1997)'
_diffrn_ambient_temperature 100(2)
_diffrn_measured_fraction_theta_full 0.949
_diffrn_measured_fraction_theta_max 0.949
_diffrn_measurement_device_type 'Nonius KappaCCD'
_diffrn_measurement_method Phi/Omega-Scans
_diffrn_radiation_monochromator graphite
_diffrn_radiation_source 'fine-focus sealed tube'
_diffrn_radiation_type MoK\a
_diffrn_radiation_wavelength 0.71073
_diffrn_reflns_av_R_equivalents 0.0394
_diffrn_reflns_av_sigmaI/netI 0.1021
_diffrn_reflns_limit_h_max 15
_diffrn_reflns_limit_h_min -14
_diffrn_reflns_limit_k_max 18
_diffrn_reflns_limit_k_min -17
_diffrn_reflns_limit_l_max 17
_diffrn_reflns_limit_l_min -20
_diffrn_reflns_number 12637
_diffrn_reflns_theta_full 27.00
_diffrn_reflns_theta_max 27.00
_diffrn_reflns_theta_min 1.75
_exptl_absorpt_coefficient_mu 0.843
_exptl_absorpt_correction_type none
_exptl_crystal_density_diffrn 1.524
_exptl_crystal_density_method 'not measured'
_exptl_crystal_description prism
_exptl_crystal_F_000 1268
_exptl_crystal_size_max .3
_exptl_crystal_size_mid .2
_exptl_crystal_size_min .2
_refine_diff_density_max 0.594
_refine_diff_density_min -0.733
_refine_diff_density_rms 0.096
_refine_ls_abs_structure_details 'Flack H D (1983), Acta Cryst. A39, 876-881'
_refine_ls_abs_structure_Flack -0.01(3)
_refine_ls_extinction_method none
_refine_ls_goodness_of_fit_ref 0.969
_refine_ls_hydrogen_treatment constr
_refine_ls_matrix_type full
_refine_ls_number_parameters 646
_refine_ls_number_reflns 9664
_refine_ls_number_restraints 1
_refine_ls_restrained_S_all 0.969
_refine_ls_R_factor_all 0.0710
_refine_ls_R_factor_gt 0.0455
_refine_ls_shift/su_max 0.000
_refine_ls_shift/su_mean 0.000
_refine_ls_structure_factor_coef Fsqd
_refine_ls_weighting_details 'calc w=1/[\s^2^(Fo^2^)+(0.0402P)^2^+0.0000P] where P=(Fo^2^+2Fc^2^)/3'
_refine_ls_weighting_scheme calc
_refine_ls_wR_factor_gt 0.0857
_refine_ls_wR_factor_ref 0.1030
_reflns_number_gt 7448
_reflns_number_total 9664
_reflns_threshold_expression >2sigma(I)
_cod_data_source_file om9009735_si_005.cif
_cod_data_source_block '[pd(10i)Cl2]'
_cod_original_sg_symbol_H-M P21
_cod_database_code 4063485

loop_
_symmetry_equiv_pos_as_xyz
'x, y, z'
'-x, y+1/2, -z'

loop_
_atom_site_label
_atom_site_type_symbol
_atom_site_fract_x
_atom_site_fract_y
_atom_site_fract_z
_atom_site_U_iso_or_equiv
_atom_site_adp_type
_atom_site_occupancy
_atom_site_symmetry_multiplicity
_atom_site_calc_flag
_atom_site_refinement_flags
_atom_site_disorder_assembly
_atom_site_disorder_group
Pd1 Pd 0.25624(4) 0.70098(3) 0.17549(2) 0.01801(11) Uani 1 1 d . . .
Cl1 Cl 0.08411(13) 0.62287(9) 0.13417(9) 0.0224(3) Uani 1 1 d . . .
Cl2 Cl 0.18496(14) 0.81412(10) 0.07943(10) 0.0311(4) Uani 1 1 d . . .
P1 P 0.32906(13) 0.59554(9) 0.26793(9) 0.0162(3) Uani 1 1 d . . .
P2 P 0.42042(14) 0.77859(9) 0.20357(9) 0.0181(4) Uani 1 1 d . . .
O1 O 0.2933(3) 0.6013(2) 0.3613(2) 0.0178(9) Uani 1 1 d . . .
O2 O 0.0443(3) 0.4603(2) 0.3763(2) 0.0214(9) Uani 1 1 d . . .
O3 O 0.1728(3) 0.3459(2) 0.3752(2) 0.0192(9) Uani 1 1 d . . .
O4 O 0.3063(3) 0.4980(2) 0.2321(2) 0.0167(9) Uani 1 1 d . . .
C3 C 0.1768(5) 0.5867(4) 0.3841(3) 0.0187(13) Uani 1 1 d . . .
C4 C 0.1338(5) 0.4971(4) 0.3375(3) 0.0180(13) Uani 1 1 d . . .
H4 H 0.1074 0.5078 0.2747 0.022 Uiso 1 1 calc R . .
C5 C 0.0539(5) 0.3643(4) 0.3795(4) 0.0209(14) Uani 1 1 d . . .
C6 C 0.2282(5) 0.4250(3) 0.3510(3) 0.0164(13) Uani 1 1 d . . .
H6 H 0.2885 0.4437 0.4000 0.020 Uiso 1 1 calc R . .
C7 C 0.2863(5) 0.4087(4) 0.2699(3) 0.0179(13) Uani 1 1 d . . .
C8 C 0.4021(5) 0.3617(4) 0.2897(3) 0.0196(14) Uani 1 1 d . . .
C9 C 0.4307(5) 0.3087(4) 0.3629(4) 0.0244(15) Uani 1 1 d . . .
H9 H 0.3786 0.3040 0.4031 0.029 Uiso 1 1 calc R . .
C10 C 0.5358(6) 0.2620(4) 0.3783(4) 0.0304(17) Uani 1 1 d . . .
H10 H 0.5547 0.2268 0.4291 0.036 Uiso 1 1 calc R . .
C11 C 0.6110(6) 0.2670(4) 0.3203(4) 0.0336(17) Uani 1 1 d . . .
H11 H 0.6818 0.2352 0.3306 0.040 Uiso 1 1 calc R . .
C12 C 0.5837(6) 0.3186(4) 0.2466(4) 0.0314(16) Uani 1 1 d . . .
H12 H 0.6361 0.3226 0.2066 0.038 Uiso 1 1 calc R . .
C13 C 0.4785(6) 0.3649(4) 0.2308(4) 0.0227(14) Uani 1 1 d . . .
H13 H 0.4594 0.3989 0.1793 0.027 Uiso 1 1 calc R . .
C14 C 0.2090(5) 0.3559(4) 0.1990(3) 0.0168(13) Uani 1 1 d . . .
C15 C 0.1958(5) 0.2640(4) 0.2091(3) 0.0206(14) Uani 1 1 d . . .
H15 H 0.2354 0.2352 0.2592 0.025 Uiso 1 1 calc R . .
C16 C 0.1267(5) 0.2136(4) 0.1482(3) 0.0231(14) Uani 1 1 d . . .
H16 H 0.1201 0.1506 0.1562 0.028 Uiso 1 1 calc R . .
C17 C 0.0666(5) 0.2542(4) 0.0752(4) 0.0246(15) Uani 1 1 d . . .
H17 H 0.0184 0.2197 0.0331 0.029 Uiso 1 1 calc R . .
C18 C 0.0783(5) 0.3458(4) 0.0650(4) 0.0254(15) Uani 1 1 d . . .
H18 H 0.0374 0.3744 0.0153 0.030 Uiso 1 1 calc R . .
C19 C 0.1486(5) 0.3971(4) 0.1259(3) 0.0189(14) Uani 1 1 d . . .
H19 H 0.1554 0.4601 0.1177 0.023 Uiso 1 1 calc R . .
C20 C 0.0273(6) 0.3336(4) 0.4658(4) 0.0315(17) Uani 1 1 d . . .
H20A H 0.0825 0.3606 0.5119 0.047 Uiso 1 1 calc R . .
H20B H 0.0329 0.2678 0.4695 0.047 Uiso 1 1 calc R . .
H20C H -0.0508 0.3524 0.4718 0.047 Uiso 1 1 calc R . .
C21 C -0.0226(5) 0.3223(4) 0.3050(4) 0.0266(15) Uani 1 1 d . . .
H21A H -0.1029 0.3381 0.3076 0.040 Uiso 1 1 calc R . .
H21B H -0.0138 0.2567 0.3078 0.040 Uiso 1 1 calc R . .
H21C H -0.0015 0.3445 0.2510 0.040 Uiso 1 1 calc R . .
C22 C 0.1027(5) 0.6675(4) 0.3556(3) 0.0198(15) Uani 1 1 d . . .
C23 C 0.1454(6) 0.7537(4) 0.3653(4) 0.0235(15) Uani 1 1 d . . .
H23 H 0.2238 0.7625 0.3898 0.028 Uiso 1 1 calc R . .
C24 C 0.0772(6) 0.8282(4) 0.3404(4) 0.0287(16) Uani 1 1 d . . .
H24 H 0.1084 0.8872 0.3474 0.034 Uiso 1 1 calc R . .
C25 C -0.0358(7) 0.8155(4) 0.3056(4) 0.0332(18) Uani 1 1 d . . .
H25 H -0.0831 0.8658 0.2868 0.040 Uiso 1 1 calc R . .
C26 C -0.0809(6) 0.7300(4) 0.2979(4) 0.0333(18) Uani 1 1 d . . .
H26 H -0.1601 0.7219 0.2755 0.040 Uiso 1 1 calc R . .
C27 C -0.0130(6) 0.6554(4) 0.3220(4) 0.0245(15) Uani 1 1 d . . .
H27 H -0.0450 0.5966 0.3158 0.029 Uiso 1 1 calc R . .
C28 C 0.1964(6) 0.5763(3) 0.4822(3) 0.0209(14) Uani 1 1 d . . .
C29 C 0.3042(6) 0.5643(3) 0.5308(3) 0.0213(14) Uani 1 1 d . . .
H29 H 0.3706 0.5654 0.5035 0.026 Uiso 1 1 calc R . .
C30 C 0.3160(6) 0.5507(4) 0.6195(4) 0.0267(15) Uani 1 1 d . . .
H30 H 0.3905 0.5432 0.6522 0.032 Uiso 1 1 calc R . .
C31 C 0.2205(6) 0.5480(4) 0.6601(4) 0.0320(18) Uani 1 1 d . . .
H31 H 0.2282 0.5371 0.7203 0.038 Uiso 1 1 calc R . .
C32 C 0.1142(6) 0.5612(4) 0.6118(4) 0.0320(17) Uani 1 1 d . . .
H32 H 0.0478 0.5596 0.6392 0.038 Uiso 1 1 calc R . .
C33 C 0.1020(6) 0.5766(4) 0.5251(4) 0.0272(15) Uani 1 1 d . . .
H33 H 0.0275 0.5878 0.4936 0.033 Uiso 1 1 calc R . .
O34 O 0.4675(3) 0.5959(2) 0.2952(2) 0.0177(9) Uani 1 1 d . . .
C35 C 0.5316(5) 0.6677(3) 0.3371(3) 0.0173(14) Uani 1 1 d . . .
C36 C 0.5108(5) 0.7557(4) 0.3068(4) 0.0185(14) Uani 1 1 d . . .
C37 C 0.5147(5) 0.7585(4) 0.1237(3) 0.0195(14) Uani 1 1 d . . .
C38 C 0.6342(6) 0.7644(4) 0.1460(4) 0.0283(16) Uani 1 1 d . . .
H38 H 0.6682 0.7692 0.2048 0.034 Uiso 1 1 calc R . .
C39 C 0.7033(6) 0.7632(4) 0.0821(4) 0.0327(16) Uani 1 1 d . . .
H39 H 0.7846 0.7671 0.0965 0.039 Uiso 1 1 calc R . .
C40 C 0.6515(6) 0.7562(4) -0.0025(4) 0.0283(16) Uani 1 1 d . . .
H40 H 0.6981 0.7565 -0.0467 0.034 Uiso 1 1 calc R . .
C41 C 0.5332(6) 0.7487(4) -0.0250(4) 0.0270(16) Uani 1 1 d . . .
H41 H 0.4997 0.7433 -0.0839 0.032 Uiso 1 1 calc R . .
C42 C 0.4643(6) 0.7491(3) 0.0375(3) 0.0223(15) Uani 1 1 d . . .
H42 H 0.3832 0.7431 0.0224 0.027 Uiso 1 1 calc R . .
C43 C 0.4061(5) 0.9008(4) 0.2035(3) 0.0197(14) Uani 1 1 d . . .
C44 C 0.4780(5) 0.9546(4) 0.1643(3) 0.0206(14) Uani 1 1 d . . .
H44 H 0.5314 0.9280 0.1324 0.025 Uiso 1 1 calc R . .
C45 C 0.4725(6) 1.0478(4) 0.1715(4) 0.0263(15) Uani 1 1 d . . .
H45 H 0.5211 1.0846 0.1434 0.032 Uiso 1 1 calc R . .
C46 C 0.3976(6) 1.0868(4) 0.2186(4) 0.0291(16) Uani 1 1 d . . .
H46 H 0.3966 1.1503 0.2252 0.035 Uiso 1 1 calc R . .
C47 C 0.3236(6) 1.0339(4) 0.2566(4) 0.0331(18) Uani 1 1 d . . .
H47 H 0.2697 1.0613 0.2875 0.040 Uiso 1 1 calc R . .
C48 C 0.3273(6) 0.9412(4) 0.2501(4) 0.0289(16) Uani 1 1 d . . .
H48 H 0.2767 0.9050 0.2770 0.035 Uiso 1 1 calc R . .
C49 C 0.5723(6) 0.8267(4) 0.3514(3) 0.0246(15) Uani 1 1 d . . .
H49 H 0.5577 0.8869 0.3323 0.030 Uiso 1 1 calc R . .
C50 C 0.6537(6) 0.8098(4) 0.4227(4) 0.0289(16) Uani 1 1 d . . .
H50 H 0.6920 0.8584 0.4546 0.035 Uiso 1 1 calc R . .
C51 C 0.6794(6) 0.7221(4) 0.4476(3) 0.0262(16) Uani 1 1 d . . .
H51 H 0.7385 0.7118 0.4952 0.031 Uiso 1 1 calc R . .
C52 C 0.6227(5) 0.6476(4) 0.4061(3) 0.0180(13) Uani 1 1 d . . .
C53 C 0.6655(5) 0.5518(4) 0.4286(4) 0.0221(14) Uani 1 1 d . . .
C54 C 0.5748(6) 0.4943(4) 0.4637(4) 0.0304(16) Uani 1 1 d . . .
H54A H 0.5582 0.5206 0.5176 0.046 Uiso 1 1 calc R . .
H54B H 0.6042 0.4330 0.4747 0.046 Uiso 1 1 calc R . .
H54C H 0.5041 0.4925 0.4213 0.046 Uiso 1 1 calc R . .
C55 C 0.7019(5) 0.5089(4) 0.3490(4) 0.0297(16) Uani 1 1 d . . .
H55A H 0.7345 0.4492 0.3638 0.045 Uiso 1 1 calc R . .
H55B H 0.7599 0.5469 0.3282 0.045 Uiso 1 1 calc R . .
H55C H 0.6347 0.5031 0.3037 0.045 Uiso 1 1 calc R . .
C56 C 0.7753(6) 0.5520(4) 0.4991(4) 0.0340(17) Uani 1 1 d . . .
H56A H 0.7557 0.5758 0.5531 0.051 Uiso 1 1 calc R . .
H56B H 0.8345 0.5901 0.4801 0.051 Uiso 1 1 calc R . .
H56C H 0.8045 0.4904 0.5083 0.051 Uiso 1 1 calc R . .
Cl3 Cl 0.80251(16) 0.55383(11) -0.00549(11) 0.0389(4) Uani 1 1 d . . .
Cl4 Cl 0.59813(16) 0.51952(11) 0.07145(11) 0.0393(4) Uani 1 1 d . . .
Cl5 Cl 0.81671(19) 0.44497(16) 0.14700(13) 0.0669(7) Uani 1 1 d . . .
C57 C 0.7321(6) 0.4763(4) 0.0502(4) 0.0312(17) Uani 1 1 d . . .
H57 H 0.7163 0.4213 0.0136 0.037 Uiso 1 1 calc R . .
Cl6 Cl 0.91957(17) 0.01314(12) 0.12222(11) 0.0457(5) Uani 1 1 d . . .
Cl7 Cl 0.69329(16) 0.03174(12) 0.02031(11) 0.0427(5) Uani 1 1 d . . .
Cl8 Cl 0.78816(16) 0.17556(10) 0.13434(10) 0.0387(5) Uani 1 1 d . . .
C58 C 0.8205(5) 0.0889(4) 0.0654(4) 0.0325(17) Uani 1 1 d . . .
H58 H 0.8558 0.1162 0.0177 0.039 Uiso 1 1 calc R . .

loop_
_atom_site_aniso_label
_atom_site_aniso_U_11
_atom_site_aniso_U_22
_atom_site_aniso_U_33
_atom_site_aniso_U_23
_atom_site_aniso_U_13
_atom_site_aniso_U_12
Pd1 0.0204(3) 0.0187(2) 0.01440(19) 0.00279(19) 0.00104(17) 0.0002(2)
Cl1 0.0206(9) 0.0261(8) 0.0197(7) 0.0023(6) 0.0005(6) -0.0017(7)
Cl2 0.0280(11) 0.0306(8) 0.0314(9) 0.0151(7) -0.0055(7) 0.0000(7)
P1 0.0170(9) 0.0171(7) 0.0142(7) 0.0002(6) 0.0018(6) 0.0016(7)
P2 0.0247(10) 0.0168(7) 0.0128(7) 0.0004(6) 0.0026(7) -0.0003(7)
O1 0.020(2) 0.020(2) 0.0138(19) -0.0005(15) 0.0047(17) -0.0024(18)
O2 0.018(3) 0.019(2) 0.028(2) 0.0024(17) 0.0092(19) -0.0002(18)
O3 0.019(3) 0.019(2) 0.020(2) 0.0040(16) 0.0043(18) -0.0012(18)
O4 0.019(3) 0.020(2) 0.0107(18) 0.0046(16) 0.0025(17) -0.0009(18)
C3 0.013(3) 0.027(3) 0.019(3) 0.001(2) 0.010(2) -0.004(3)
C4 0.017(4) 0.022(3) 0.015(3) -0.001(2) 0.002(2) 0.000(3)
C5 0.021(4) 0.022(3) 0.021(3) 0.004(2) 0.007(3) 0.000(3)
C6 0.015(4) 0.019(3) 0.015(3) -0.001(2) 0.003(2) -0.003(3)
C7 0.024(4) 0.015(3) 0.016(3) 0.005(2) 0.007(3) -0.001(3)
C8 0.023(4) 0.019(3) 0.016(3) -0.007(2) 0.002(3) -0.003(3)
C9 0.026(4) 0.022(3) 0.025(3) 0.001(3) 0.005(3) 0.002(3)
C10 0.038(5) 0.024(3) 0.027(4) -0.003(3) 0.000(3) 0.011(3)
C11 0.026(4) 0.023(3) 0.051(4) -0.008(3) 0.002(4) 0.012(3)
C12 0.028(4) 0.025(3) 0.043(4) -0.004(3) 0.012(3) 0.000(3)
C13 0.028(4) 0.020(3) 0.021(3) -0.001(2) 0.009(3) 0.005(3)
C14 0.015(3) 0.021(3) 0.017(3) -0.001(2) 0.010(2) -0.005(3)
C15 0.020(4) 0.027(3) 0.018(3) 0.000(2) 0.011(3) -0.002(3)
C16 0.026(4) 0.021(3) 0.023(3) -0.001(3) 0.008(3) -0.004(3)
C17 0.021(4) 0.032(4) 0.023(3) -0.009(3) 0.007(3) -0.005(3)
C18 0.028(4) 0.029(3) 0.019(3) 0.001(3) 0.003(3) 0.001(3)
C19 0.019(4) 0.023(3) 0.015(3) 0.004(2) 0.006(3) -0.001(3)
C20 0.040(5) 0.031(4) 0.026(3) 0.008(3) 0.011(3) 0.005(3)
C21 0.022(4) 0.030(3) 0.028(3) -0.003(3) 0.005(3) 0.001(3)
C22 0.025(4) 0.018(3) 0.015(3) -0.003(2) 0.000(3) 0.009(3)
C23 0.030(4) 0.022(3) 0.020(3) -0.006(2) 0.008(3) 0.005(3)
C24 0.045(5) 0.016(3) 0.029(3) 0.003(3) 0.018(3) 0.001(3)
C25 0.049(5) 0.026(4) 0.028(4) 0.004(3) 0.016(3) 0.021(3)
C26 0.031(4) 0.038(4) 0.029(4) 0.001(3) -0.001(3) 0.012(3)
C27 0.020(4) 0.028(3) 0.027(3) 0.001(3) 0.008(3) 0.001(3)
C28 0.030(4) 0.017(3) 0.015(3) -0.005(2) 0.002(3) 0.000(3)
C29 0.034(4) 0.015(3) 0.016(3) -0.004(2) 0.009(3) 0.002(3)
C30 0.040(5) 0.018(3) 0.021(3) -0.004(2) 0.001(3) -0.001(3)
C31 0.059(6) 0.024(3) 0.017(3) -0.005(2) 0.019(3) -0.010(3)
C32 0.040(5) 0.035(4) 0.025(3) -0.002(3) 0.018(3) -0.006(3)
C33 0.029(4) 0.032(4) 0.021(3) -0.001(3) 0.005(3) 0.001(3)
O34 0.016(2) 0.018(2) 0.019(2) -0.0006(16) 0.0014(17) 0.0005(18)
C35 0.020(4) 0.017(3) 0.017(3) -0.003(2) 0.007(3) 0.002(3)
C36 0.021(4) 0.019(3) 0.017(3) -0.001(2) 0.006(3) -0.005(3)
C37 0.021(4) 0.018(3) 0.019(3) 0.004(2) 0.000(3) -0.001(3)
C38 0.035(5) 0.025(3) 0.025(3) 0.001(3) 0.004(3) 0.003(3)
C39 0.026(4) 0.040(4) 0.034(4) -0.003(3) 0.010(3) -0.003(3)
C40 0.037(5) 0.028(3) 0.024(3) 0.001(3) 0.017(3) -0.001(3)
C41 0.040(5) 0.026(3) 0.017(3) 0.002(3) 0.011(3) 0.001(3)
C42 0.028(4) 0.018(3) 0.022(3) 0.000(2) 0.006(3) -0.003(3)
C43 0.026(4) 0.017(3) 0.014(3) 0.002(2) -0.003(3) 0.001(3)
C44 0.021(4) 0.022(3) 0.019(3) 0.002(2) 0.004(3) 0.001(3)
C45 0.032(4) 0.023(3) 0.024(3) 0.005(3) 0.005(3) -0.001(3)
C46 0.031(4) 0.027(3) 0.027(4) -0.004(3) -0.004(3) 0.004(3)
C47 0.038(5) 0.030(4) 0.033(4) -0.004(3) 0.010(3) 0.008(3)
C48 0.038(5) 0.023(3) 0.027(4) 0.004(3) 0.009(3) 0.002(3)
C49 0.039(4) 0.018(3) 0.017(3) -0.001(2) 0.005(3) -0.001(3)
C50 0.038(5) 0.025(3) 0.022(3) -0.004(3) -0.002(3) -0.006(3)
C51 0.031(4) 0.029(4) 0.016(3) -0.004(2) -0.006(3) -0.001(3)
C52 0.015(4) 0.026(3) 0.015(3) -0.001(2) 0.009(3) 0.001(3)
C53 0.018(4) 0.023(3) 0.025(3) -0.001(3) 0.001(3) 0.004(3)
C54 0.032(4) 0.027(3) 0.030(4) 0.008(3) -0.005(3) -0.001(3)
C55 0.017(4) 0.034(4) 0.039(4) -0.008(3) 0.006(3) 0.007(3)
C56 0.031(5) 0.037(4) 0.031(4) 0.002(3) -0.004(3) 0.007(3)
Cl3 0.0393(12) 0.0391(9) 0.0415(10) 0.0103(8) 0.0162(8) -0.0006(9)
Cl4 0.0330(12) 0.0459(10) 0.0408(10) 0.0089(8) 0.0115(8) 0.0033(9)
Cl5 0.0422(14) 0.1103(18) 0.0504(12) 0.0433(12) 0.0143(10) 0.0251(13)
C57 0.041(5) 0.022(3) 0.034(4) -0.001(3) 0.017(3) 0.001(3)
Cl6 0.0417(13) 0.0481(11) 0.0463(11) -0.0053(8) 0.0038(9) 0.0060(9)
Cl7 0.0315(11) 0.0541(11) 0.0437(10) -0.0124(8) 0.0099(8) -0.0085(9)
Cl8 0.0495(13) 0.0369(10) 0.0297(8) -0.0012(7) 0.0059(8) -0.0016(8)
C58 0.028(4) 0.044(4) 0.026(3) -0.005(3) 0.008(3) -0.009(3)

loop_
_atom_type_symbol
_atom_type_description
_atom_type_scat_dispersion_real
_atom_type_scat_dispersion_imag
_atom_type_scat_source
C C 0.0033 0.0016 'International Tables Vol C Tables 4.2.6.8 and 6.1.1.4'
H H 0.0000 0.0000 'International Tables Vol C Tables 4.2.6.8 and 6.1.1.4'
Cl Cl 0.1484 0.1585 'International Tables Vol C Tables 4.2.6.8 and 6.1.1.4'
O O 0.0106 0.0060 'International Tables Vol C Tables 4.2.6.8 and 6.1.1.4'
P P 0.1023 0.0942 'International Tables Vol C Tables 4.2.6.8 and 6.1.1.4'
Pd Pd -0.9988 1.0072 'International Tables Vol C Tables 4.2.6.8 and 6.1.1.4'

loop_
_geom_angle_atom_site_label_1
_geom_angle_atom_site_label_2
_geom_angle_atom_site_label_3
_geom_angle
_geom_angle_site_symmetry_1
_geom_angle_site_symmetry_3
_geom_angle_publ_flag
P1 Pd1 P2 90.17(5) . . ?
P1 Pd1 Cl2 178.26(6) . . ?
P2 Pd1 Cl2 88.09(5) . . ?
P1 Pd1 Cl1 93.40(5) . . ?
P2 Pd1 Cl1 175.27(5) . . ?
Cl2 Pd1 Cl1 88.34(5) . . ?
O4 P1 O1 109.1(2) . . ?
O4 P1 O34 101.9(2) . . ?
O1 P1 O34 99.11(19) . . ?
O4 P1 Pd1 113.19(14) . . ?
O1 P1 Pd1 115.79(15) . . ?
O34 P1 Pd1 116.11(14) . . ?
C43 P2 C36 103.1(2) . . ?
C43 P2 C37 103.2(3) . . ?
C36 P2 C37 104.4(3) . . ?
C43 P2 Pd1 115.9(2) . . ?
C36 P2 Pd1 116.3(2) . . ?
C37 P2 Pd1 112.41(19) . . ?
C3 O1 P1 127.0(3) . . ?
C4 O2 C5 109.9(4) . . ?
C6 O3 C5 110.3(4) . . ?
C7 O4 P1 135.4(3) . . ?
O1 C3 C22 108.9(4) . . ?
O1 C3 C28 105.1(4) . . ?
C22 C3 C28 111.5(5) . . ?
O1 C3 C4 104.7(4) . . ?
C22 C3 C4 114.2(4) . . ?
C28 C3 C4 111.8(4) . . ?
O2 C4 C6 104.2(4) . . ?
O2 C4 C3 109.7(4) . . ?
C6 C4 C3 110.9(4) . . ?
O2 C5 O3 105.1(4) . . ?
O2 C5 C21 110.7(5) . . ?
O3 C5 C21 110.8(5) . . ?
O2 C5 C20 107.8(5) . . ?
O3 C5 C20 109.1(5) . . ?
C21 C5 C20 113.0(5) . . ?
O3 C6 C4 105.1(5) . . ?
O3 C6 C7 111.7(4) . . ?
C4 C6 C7 113.4(4) . . ?
O4 C7 C8 107.3(5) . . ?
O4 C7 C14 106.2(4) . . ?
C8 C7 C14 108.8(4) . . ?
O4 C7 C6 107.8(4) . . ?
C8 C7 C6 113.6(4) . . ?
C14 C7 C6 112.8(5) . . ?
C9 C8 C13 118.3(6) . . ?
C9 C8 C7 121.4(5) . . ?
C13 C8 C7 120.1(5) . . ?
C8 C9 C10 120.9(6) . . ?
C11 C10 C9 120.1(6) . . ?
C10 C11 C12 119.9(6) . . ?
C11 C12 C13 120.1(6) . . ?
C8 C13 C12 120.7(5) . . ?
C15 C14 C19 118.3(5) . . ?
C15 C14 C7 118.9(5) . . ?
C19 C14 C7 122.7(5) . . ?
C16 C15 C14 121.4(5) . . ?
C15 C16 C17 120.5(5) . . ?
C18 C17 C16 118.5(5) . . ?
C17 C18 C19 121.3(5) . . ?
C18 C19 C14 119.9(5) . . ?
C23 C22 C27 118.8(5) . . ?
C23 C22 C3 121.6(5) . . ?
C27 C22 C3 119.6(5) . . ?
C22 C23 C24 121.8(6) . . ?
C25 C24 C23 119.1(6) . . ?
C24 C25 C26 120.0(6) . . ?
C25 C26 C27 121.2(6) . . ?
C26 C27 C22 119.2(6) . . ?
C29 C28 C33 117.9(5) . . ?
C29 C28 C3 123.1(6) . . ?
C33 C28 C3 119.0(5) . . ?
C28 C29 C30 120.5(6) . . ?
C31 C30 C29 120.5(6) . . ?
C32 C31 C30 118.7(6) . . ?
C33 C32 C31 121.2(7) . . ?
C32 C33 C28 121.2(6) . . ?
C35 O34 P1 124.6(3) . . ?
C36 C35 O34 119.8(5) . . ?
C36 C35 C52 121.5(5) . . ?
O34 C35 C52 118.5(4) . . ?
C35 C36 C49 118.9(5) . . ?
C35 C36 P2 121.5(4) . . ?
C49 C36 P2 119.1(4) . . ?
C38 C37 C42 120.3(6) . . ?
C38 C37 P2 121.0(4) . . ?
C42 C37 P2 118.1(5) . . ?
C39 C38 C37 120.0(6) . . ?
C40 C39 C38 118.7(6) . . ?
C39 C40 C41 121.6(6) . . ?
C42 C41 C40 120.2(6) . . ?
C41 C42 C37 119.2(6) . . ?
C44 C43 C48 119.2(5) . . ?
C44 C43 P2 121.0(5) . . ?
C48 C43 P2 119.6(5) . . ?
C43 C44 C45 120.0(6) . . ?
C46 C45 C44 120.6(6) . . ?
C45 C46 C47 120.0(6) . . ?
C46 C47 C48 120.5(7) . . ?
C47 C48 C43 119.7(6) . . ?
C50 C49 C36 120.5(5) . . ?
C49 C50 C51 119.7(5) . . ?
C50 C51 C52 123.2(5) . . ?
C51 C52 C35 115.7(5) . . ?
C51 C52 C53 120.8(5) . . ?
C35 C52 C53 123.2(5) . . ?
C55 C53 C52 108.8(5) . . ?
C55 C53 C54 111.4(5) . . ?
C52 C53 C54 112.2(5) . . ?
C55 C53 C56 105.9(5) . . ?
C52 C53 C56 111.5(5) . . ?
C54 C53 C56 106.9(5) . . ?
Cl3 C57 Cl5 111.4(4) . . ?
Cl3 C57 Cl4 111.3(3) . . ?
Cl5 C57 Cl4 109.4(3) . . ?
Cl6 C58 Cl8 110.3(3) . . ?
Cl6 C58 Cl7 110.3(3) . . ?
Cl8 C58 Cl7 110.2(4) . . ?

loop_
_geom_bond_atom_site_label_1
_geom_bond_atom_site_label_2
_geom_bond_distance
_geom_bond_site_symmetry_2
_geom_bond_publ_flag
Pd1 P1 2.2143(14) . ?
Pd1 P2 2.2333(16) . ?
Pd1 Cl2 2.3251(14) . ?
Pd1 Cl1 2.3356(15) . ?
P1 O4 1.563(4) . ?
P1 O1 1.593(4) . ?
P1 O34 1.618(4) . ?
P2 C43 1.823(5) . ?
P2 C36 1.825(6) . ?
P2 C37 1.827(6) . ?
O1 C3 1.487(7) . ?
O2 C4 1.408(7) . ?
O2 C5 1.432(6) . ?
O3 C6 1.424(6) . ?
O3 C5 1.437(7) . ?
O4 C7 1.487(6) . ?
C3 C22 1.509(8) . ?
C3 C28 1.531(7) . ?
C3 C4 1.564(7) . ?
C4 C6 1.533(8) . ?
C5 C21 1.495(8) . ?
C5 C20 1.510(8) . ?
C6 C7 1.559(8) . ?
C7 C8 1.519(8) . ?
C7 C14 1.536(7) . ?
C8 C9 1.390(7) . ?
C8 C13 1.392(8) . ?
C9 C10 1.405(8) . ?
C10 C11 1.371(9) . ?
C11 C12 1.383(9) . ?
C12 C13 1.403(8) . ?
C14 C15 1.387(7) . ?
C14 C19 1.393(7) . ?
C15 C16 1.374(7) . ?
C16 C17 1.387(7) . ?
C17 C18 1.379(8) . ?
C18 C19 1.389(7) . ?
C22 C23 1.376(8) . ?
C22 C27 1.391(8) . ?
C23 C24 1.387(8) . ?
C24 C25 1.368(9) . ?
C25 C26 1.376(9) . ?
C26 C27 1.384(8) . ?
C28 C29 1.385(8) . ?
C28 C33 1.387(8) . ?
C29 C30 1.393(8) . ?
C30 C31 1.379(9) . ?
C31 C32 1.370(9) . ?
C32 C33 1.368(8) . ?
O34 C35 1.408(6) . ?
C35 C36 1.399(7) . ?
C35 C52 1.430(8) . ?
C36 C49 1.403(8) . ?
C37 C38 1.397(8) . ?
C37 C42 1.398(7) . ?
C38 C39 1.389(9) . ?
C39 C40 1.376(8) . ?
C40 C41 1.386(9) . ?
C41 C42 1.368(8) . ?
C43 C44 1.379(8) . ?
C43 C48 1.405(9) . ?
C44 C45 1.392(8) . ?
C45 C46 1.367(9) . ?
C46 C47 1.378(9) . ?
C47 C48 1.381(8) . ?
C49 C50 1.376(8) . ?
C50 C51 1.381(8) . ?
C51 C52 1.398(7) . ?
C52 C53 1.533(8) . ?
C53 C55 1.526(8) . ?
C53 C54 1.537(8) . ?
C53 C56 1.563(7) . ?
Cl3 C57 1.735(6) . ?
Cl4 C57 1.782(7) . ?
Cl5 C57 1.744(6) . ?
Cl6 C58 1.758(6) . ?
Cl7 C58 1.769(6) . ?
Cl8 C58 1.763(6) . ?

loop_
_geom_torsion_atom_site_label_1
_geom_torsion_atom_site_label_2
_geom_torsion_atom_site_label_3
_geom_torsion_atom_site_label_4
_geom_torsion
_geom_torsion_site_symmetry_1
_geom_torsion_site_symmetry_2
_geom_torsion_site_symmetry_3
_geom_torsion_site_symmetry_4
_geom_torsion_publ_flag
P2 Pd1 P1 O4 -134.32(18) . . . . ?
Cl2 Pd1 P1 O4 -135(2) . . . . ?
Cl1 Pd1 P1 O4 42.57(18) . . . . ?
P2 Pd1 P1 O1 98.67(17) . . . . ?
Cl2 Pd1 P1 O1 98(2) . . . . ?
Cl1 Pd1 P1 O1 -84.43(17) . . . . ?
P2 Pd1 P1 O34 -16.97(16) . . . . ?
Cl2 Pd1 P1 O34 -18(2) . . . . ?
Cl1 Pd1 P1 O34 159.93(16) . . . . ?
P1 Pd1 P2 C43 -144.2(2) . . . . ?
Cl2 Pd1 P2 C43 35.8(2) . . . . ?
Cl1 Pd1 P2 C43 76.8(8) . . . . ?
P1 Pd1 P2 C36 -22.8(2) . . . . ?
Cl2 Pd1 P2 C36 157.2(2) . . . . ?
Cl1 Pd1 P2 C36 -161.8(7) . . . . ?
P1 Pd1 P2 C37 97.46(19) . . . . ?
Cl2 Pd1 P2 C37 -82.6(2) . . . . ?
Cl1 Pd1 P2 C37 -41.5(8) . . . . ?
O4 P1 O1 C3 -61.7(4) . . . . ?
O34 P1 O1 C3 -167.7(4) . . . . ?
Pd1 P1 O1 C3 67.3(4) . . . . ?
O1 P1 O4 C7 -16.8(6) . . . . ?
O34 P1 O4 C7 87.3(5) . . . . ?
Pd1 P1 O4 C7 -147.3(5) . . . . ?
P1 O1 C3 C22 -74.6(5) . . . . ?
P1 O1 C3 C28 165.9(3) . . . . ?
P1 O1 C3 C4 48.0(5) . . . . ?
C5 O2 C4 C6 -23.4(5) . . . . ?
C5 O2 C4 C3 -142.2(4) . . . . ?
O1 C3 C4 O2 160.2(4) . . . . ?
C22 C3 C4 O2 -80.7(6) . . . . ?
C28 C3 C4 O2 47.0(6) . . . . ?
O1 C3 C4 C6 45.7(5) . . . . ?
C22 C3 C4 C6 164.8(5) . . . . ?
C28 C3 C4 C6 -67.5(6) . . . . ?
C4 O2 C5 O3 22.9(5) . . . . ?
C4 O2 C5 C21 -96.7(6) . . . . ?
C4 O2 C5 C20 139.2(5) . . . . ?
C6 O3 C5 O2 -12.5(5) . . . . ?
C6 O3 C5 C21 107.0(5) . . . . ?
C6 O3 C5 C20 -127.9(5) . . . . ?
C5 O3 C6 C4 -1.3(5) . . . . ?
C5 O3 C6 C7 -124.7(5) . . . . ?
O2 C4 C6 O3 14.8(5) . . . . ?
C3 C4 C6 O3 132.7(4) . . . . ?
O2 C4 C6 C7 137.1(4) . . . . ?
C3 C4 C6 C7 -105.0(5) . . . . ?
P1 O4 C7 C8 -93.7(6) . . . . ?
P1 O4 C7 C14 150.0(4) . . . . ?
P1 O4 C7 C6 28.9(7) . . . . ?
O3 C6 C7 O4 161.2(4) . . . . ?
C4 C6 C7 O4 42.7(6) . . . . ?
O3 C6 C7 C8 -80.0(6) . . . . ?
C4 C6 C7 C8 161.4(4) . . . . ?
O3 C6 C7 C14 44.3(6) . . . . ?
C4 C6 C7 C14 -74.2(5) . . . . ?
O4 C7 C8 C9 142.6(5) . . . . ?
C14 C7 C8 C9 -102.9(6) . . . . ?
C6 C7 C8 C9 23.5(7) . . . . ?
O4 C7 C8 C13 -42.7(6) . . . . ?
C14 C7 C8 C13 71.8(6) . . . . ?
C6 C7 C8 C13 -161.8(5) . . . . ?
C13 C8 C9 C10 2.0(8) . . . . ?
C7 C8 C9 C10 176.8(5) . . . . ?
C8 C9 C10 C11 -1.0(9) . . . . ?
C9 C10 C11 C12 0.3(9) . . . . ?
C10 C11 C12 C13 -0.6(9) . . . . ?
C9 C8 C13 C12 -2.3(8) . . . . ?
C7 C8 C13 C12 -177.2(5) . . . . ?
C11 C12 C13 C8 1.7(9) . . . . ?
O4 C7 C14 C15 166.5(5) . . . . ?
C8 C7 C14 C15 51.2(7) . . . . ?
C6 C7 C14 C15 -75.7(7) . . . . ?
O4 C7 C14 C19 -15.6(8) . . . . ?
C8 C7 C14 C19 -130.8(6) . . . . ?
C6 C7 C14 C19 102.2(6) . . . . ?
C19 C14 C15 C16 1.2(9) . . . . ?
C7 C14 C15 C16 179.2(5) . . . . ?
C14 C15 C16 C17 -1.0(9) . . . . ?
C15 C16 C17 C18 0.3(9) . . . . ?
C16 C17 C18 C19 0.1(10) . . . . ?
C17 C18 C19 C14 0.1(10) . . . . ?
C15 C14 C19 C18 -0.7(9) . . . . ?
C7 C14 C19 C18 -178.7(6) . . . . ?
O1 C3 C22 C23 -40.4(7) . . . . ?
C28 C3 C22 C23 75.1(7) . . . . ?
C4 C3 C22 C23 -157.1(6) . . . . ?
O1 C3 C22 C27 142.5(5) . . . . ?
C28 C3 C22 C27 -102.1(6) . . . . ?
C4 C3 C22 C27 25.8(8) . . . . ?
C27 C22 C23 C24 -1.8(10) . . . . ?
C3 C22 C23 C24 -179.0(5) . . . . ?
C22 C23 C24 C25 0.3(10) . . . . ?
C23 C24 C25 C26 1.7(9) . . . . ?
C24 C25 C26 C27 -2.2(10) . . . . ?
C25 C26 C27 C22 0.7(10) . . . . ?
C23 C22 C27 C26 1.3(9) . . . . ?
C3 C22 C27 C26 178.5(6) . . . . ?
O1 C3 C28 C29 -12.2(7) . . . . ?
C22 C3 C28 C29 -130.1(6) . . . . ?
C4 C3 C28 C29 100.8(6) . . . . ?
O1 C3 C28 C33 169.4(5) . . . . ?
C22 C3 C28 C33 51.6(7) . . . . ?
C4 C3 C28 C33 -77.6(6) . . . . ?
C33 C28 C29 C30 1.7(8) . . . . ?
C3 C28 C29 C30 -176.7(5) . . . . ?
C28 C29 C30 C31 0.7(8) . . . . ?
C29 C30 C31 C32 -1.6(9) . . . . ?
C30 C31 C32 C33 0.1(9) . . . . ?
C31 C32 C33 C28 2.3(9) . . . . ?
C29 C28 C33 C32 -3.2(8) . . . . ?
C3 C28 C33 C32 175.3(5) . . . . ?
O4 P1 O34 C35 -175.4(4) . . . . ?
O1 P1 O34 C35 -63.6(4) . . . . ?
Pd1 P1 O34 C35 61.1(4) . . . . ?
P1 O34 C35 C36 -47.3(7) . . . . ?
P1 O34 C35 C52 137.3(5) . . . . ?
O34 C35 C36 C49 177.5(5) . . . . ?
C52 C35 C36 C49 -7.2(10) . . . . ?
O34 C35 C36 P2 -10.7(9) . . . . ?
C52 C35 C36 P2 164.6(5) . . . . ?
C43 P2 C36 C35 172.3(6) . . . . ?
C37 P2 C36 C35 -80.2(6) . . . . ?
Pd1 P2 C36 C35 44.3(6) . . . . ?
C43 P2 C36 C49 -15.9(6) . . . . ?
C37 P2 C36 C49 91.6(6) . . . . ?
Pd1 P2 C36 C49 -143.9(5) . . . . ?
C43 P2 C37 C38 83.8(5) . . . . ?
C36 P2 C37 C38 -23.7(5) . . . . ?
Pd1 P2 C37 C38 -150.6(4) . . . . ?
C43 P2 C37 C42 -87.8(5) . . . . ?
C36 P2 C37 C42 164.8(4) . . . . ?
Pd1 P2 C37 C42 37.8(5) . . . . ?
C42 C37 C38 C39 1.7(8) . . . . ?
P2 C37 C38 C39 -169.7(4) . . . . ?
C37 C38 C39 C40 0.0(9) . . . . ?
C38 C39 C40 C41 -1.2(9) . . . . ?
C39 C40 C41 C42 0.7(9) . . . . ?
C40 C41 C42 C37 1.0(8) . . . . ?
C38 C37 C42 C41 -2.1(8) . . . . ?
P2 C37 C42 C41 169.5(4) . . . . ?
C36 P2 C43 C44 95.2(5) . . . . ?
C37 P2 C43 C44 -13.2(5) . . . . ?
Pd1 P2 C43 C44 -136.5(4) . . . . ?
C36 P2 C43 C48 -79.5(5) . . . . ?
C37 P2 C43 C48 172.1(5) . . . . ?
Pd1 P2 C43 C48 48.8(5) . . . . ?
C48 C43 C44 C45 0.4(8) . . . . ?
P2 C43 C44 C45 -174.3(4) . . . . ?
C43 C44 C45 C46 1.2(9) . . . . ?
C44 C45 C46 C47 -2.6(9) . . . . ?
C45 C46 C47 C48 2.4(9) . . . . ?
C46 C47 C48 C43 -0.8(9) . . . . ?
C44 C43 C48 C47 -0.6(9) . . . . ?
P2 C43 C48 C47 174.2(5) . . . . ?
C35 C36 C49 C50 1.5(10) . . . . ?
P2 C36 C49 C50 -170.5(5) . . . . ?
C36 C49 C50 C51 3.6(11) . . . . ?
C49 C50 C51 C52 -3.1(11) . . . . ?
C50 C51 C52 C35 -2.4(9) . . . . ?
C50 C51 C52 C53 171.8(6) . . . . ?
C36 C35 C52 C51 7.6(9) . . . . ?
O34 C35 C52 C51 -177.1(5) . . . . ?
C36 C35 C52 C53 -166.4(6) . . . . ?
O34 C35 C52 C53 8.9(9) . . . . ?
C51 C52 C53 C55 -117.3(6) . . . . ?
C35 C52 C53 C55 56.5(8) . . . . ?
C51 C52 C53 C54 119.0(6) . . . . ?
C35 C52 C53 C54 -67.3(7) . . . . ?
C51 C52 C53 C56 -0.8(8) . . . . ?
C35 C52 C53 C56 172.9(6) . . . . ?
